data_7041508
loop_
_publ_author_name
'Chiang, Chun-Hung'
'Tzeng, Yen-Wen'
'Yang, Chen-I'
'Nakano, Motohiro'
'Wan, Wun-Long'
'Lai, Long-Li'
'Lee, Gene-Hsiang'

_publ_section_title
;
 The synthesis of three new Cu5, Cu8 and Cu12 clusters via the use of a
 semi-flexible aminotriazine-based bis-methylpyridine ligand.
;
_journal_issue 4
_journal_name_full 'Dalton transactions (Cambridge, England : 2003)'
_journal_page_first 1237
_journal_page_last 1248
_journal_paper_doi 10.1039/c6dt04236h
_journal_volume 46
_journal_year 2017
_chemical_formula_sum 'C77 H118 Cl6 Cu5 N16 O38'
_chemical_formula_weight 2406.27
_space_group_crystal_system triclinic
_space_group_IT_number 2
_space_group_name_Hall '-P 1'
_space_group_name_H-M_alt 'P -1'
_symmetry_space_group_name_Hall '-P 1'
_symmetry_space_group_name_H-M 'P -1'
_atom_sites_solution_hydrogens mixed
_audit_creation_method SHELXL-2014/7
_audit_update_record
;
2016-12-08 deposited with the CCDC.
2016-12-08 downloaded from the CCDC.
;
_cell_angle_alpha 63.8858(6)
_cell_angle_beta 86.7571(7)
_cell_angle_gamma 85.2352(7)
_cell_formula_units_Z 1
_cell_length_a 12.0191(2)
_cell_length_b 15.0776(2)
_cell_length_c 15.5604(2)
_cell_measurement_reflns_used 41793
_cell_measurement_temperature 150(2)
_cell_measurement_theta_max 27.50
_cell_measurement_theta_min 1.46
_cell_volume 2522.61(6)
_computing_cell_refinement DENZO-SMN
_computing_data_collection 'NONIUS COLLECT'
_computing_data_reduction DENZO-SMN
_computing_molecular_graphics 'Bruker SHELXTL'
_computing_publication_material 'Bruker SHELXTL'
_computing_structure_refinement 'SHELXL-2014/7 (Sheldrick, 2014)'
_computing_structure_solution 'Bruker SHELXTL'
_diffrn_ambient_temperature 150(2)
_diffrn_measured_fraction_theta_full 1.000
_diffrn_measured_fraction_theta_max 0.991
_diffrn_measurement_device_type 'NONIUS KappaCCD'
_diffrn_measurement_method '\w scans'
_diffrn_radiation_type MoK\a
_diffrn_radiation_wavelength 0.71073
_diffrn_reflns_av_R_equivalents 0.0383
_diffrn_reflns_av_unetI/netI 0.0445
_diffrn_reflns_Laue_measured_fraction_full 1.000
_diffrn_reflns_Laue_measured_fraction_max 0.991
_diffrn_reflns_limit_h_max 15
_diffrn_reflns_limit_h_min -15
_diffrn_reflns_limit_k_max 19
_diffrn_reflns_limit_k_min -19
_diffrn_reflns_limit_l_max 20
_diffrn_reflns_limit_l_min -20
_diffrn_reflns_number 41769
_diffrn_reflns_point_group_measured_fraction_full 1.000
_diffrn_reflns_point_group_measured_fraction_max 0.991
_diffrn_reflns_theta_full 25.242
_diffrn_reflns_theta_max 27.500
_diffrn_reflns_theta_min 2.198
_exptl_absorpt_coefficient_mu 1.287
_exptl_absorpt_correction_T_max 0.849
_exptl_absorpt_correction_T_min 0.756
_exptl_absorpt_correction_type multi-scan
_exptl_absorpt_process_details 'SADABS (Bruker, 2016)'
_exptl_crystal_colour blue
_exptl_crystal_density_diffrn 1.584
_exptl_crystal_description block
_exptl_crystal_F_000 1243
_exptl_crystal_size_max 0.33
_exptl_crystal_size_mid 0.33
_exptl_crystal_size_min 0.15
_refine_diff_density_max 1.357
_refine_diff_density_min -1.336
_refine_diff_density_rms 0.105
_refine_ls_extinction_method none
_refine_ls_goodness_of_fit_ref 1.050
_refine_ls_hydrogen_treatment mixed
_refine_ls_matrix_type full
_refine_ls_number_parameters 742
_refine_ls_number_reflns 11482
_refine_ls_number_restraints 500
_refine_ls_restrained_S_all 1.093
_refine_ls_R_factor_all 0.0884
_refine_ls_R_factor_gt 0.0613
_refine_ls_shift/su_max 0.004
_refine_ls_shift/su_mean 0.000
_refine_ls_structure_factor_coef Fsqd
_refine_ls_weighting_details 'w=1/[\s^2^(Fo^2^)+(0.0985P)^2^+4.0272P] where P=(Fo^2^+2Fc^2^)/3'
_refine_ls_weighting_scheme calc
_refine_ls_wR_factor_gt 0.1683
_refine_ls_wR_factor_ref 0.1848
_reflns_Friedel_coverage 0.000
_reflns_number_gt 8229
_reflns_number_total 11482
_reflns_threshold_expression 'I > 2\s(I)'
_cod_data_source_file c6dt04236h2.cif
_cod_data_source_block ic16204
_cod_depositor_comments 'Adding full bibliography for 7041508--7041510.cif.'
_cod_database_code 7041508
_shelx_shelxl_version_number 2014/7
_shelx_space_group_comment
; 
The symmetry employed for this shelxl refinement is uniquely defined 
by the following loop, which should always be used as a source of 
symmetry information in preference to the above space-group names. 
They are only intended as comments. 
;

loop_
_space_group_symop_operation_xyz
'x, y, z'
'-x, -y, -z'

loop_
_atom_site_label
_atom_site_type_symbol
_atom_site_fract_x
_atom_site_fract_y
_atom_site_fract_z
_atom_site_U_iso_or_equiv
_atom_site_adp_type
_atom_site_occupancy
_atom_site_site_symmetry_order
_atom_site_calc_flag
_atom_site_refinement_flags_posn
_atom_site_refinement_flags_adp
_atom_site_refinement_flags_occupancy
_atom_site_disorder_assembly
_atom_site_disorder_group
Cu1 Cu 0.0000 0.5000 0.5000 0.02616(16) Uani 1 2 d S . P . .
Cu2 Cu 0.25638(4) 0.60634(4) 0.47871(3) 0.03064(14) Uani 1 1 d . . . . .
Cu3 Cu 0.04684(4) 0.26646(3) 0.69307(3) 0.03118(14) Uani 1 1 d . . . . .
O1 O 0.1566(2) 0.53504(19) 0.44554(18) 0.0298(6) Uani 1 1 d . . . . .
H1 H 0.1977 0.4716 0.4572 0.036 Uiso 1 1 d R U . . .
O2 O 0.0413(2) 0.35545(19) 0.56041(18) 0.0291(6) Uani 1 1 d . . . . .
H2 H 0.1166 0.3483 0.5341 0.035 Uiso 1 1 d R U . . .
O3 O 0.3761(2) 0.5862(2) 0.3947(2) 0.0405(7) Uani 1 1 d . . . . .
H3A H 0.3532 0.5802 0.3471 0.061 Uiso 1 1 d R U . . .
H3B H 0.4188 0.6339 0.3711 0.061 Uiso 1 1 d R U . . .
O4 O 0.1256(3) 0.1583(2) 0.6677(2) 0.0465(8) Uani 1 1 d D . . . .
H4A H 0.0744(16) 0.1195(12) 0.6913(10) 0.070 Uiso 1 1 d D U . . .
H4B H 0.117(2) 0.187(2) 0.6079(7) 0.070 Uiso 1 1 d D U . . .
N1 N 0.0414(3) 0.5096(2) 0.6402(2) 0.0287(7) Uani 1 1 d . . . . .
N2 N 0.1521(3) 0.5772(3) 0.7154(2) 0.0355(8) Uani 1 1 d . . . . .
N3 N 0.0506(3) 0.4345(3) 0.8099(2) 0.0340(7) Uani 1 1 d . . . . .
N4 N 0.3498(3) 0.6719(3) 0.5310(2) 0.0338(7) Uani 1 1 d . . . . .
N5 N 0.1320(3) 0.6531(2) 0.5501(2) 0.0294(7) Uani 1 1 d . . . . .
H5 H 0.0629 0.6724 0.5113 0.035 Uiso 1 1 calc R U . . .
N6 N 0.0493(3) 0.1887(3) 0.8328(2) 0.0396(8) Uani 1 1 d . . . . .
N7 N -0.0497(3) 0.3681(2) 0.7307(2) 0.0303(7) Uani 1 1 d . . . . .
H7 H -0.1102 0.4006 0.6830 0.036 Uiso 1 1 calc R U . . .
N8 N 0.1599(4) 0.5028(3) 0.8796(3) 0.0514(10) Uani 1 1 d . . . . .
C1 C 0.1077(3) 0.5763(3) 0.6407(3) 0.0296(8) Uani 1 1 d . . . . .
C2 C 0.1194(4) 0.5040(3) 0.7999(3) 0.0374(9) Uani 1 1 d . . . . .
C3 C 0.0169(3) 0.4408(3) 0.7281(3) 0.0299(8) Uani 1 1 d . . . . .
C4 C 0.4607(4) 0.6544(4) 0.5414(3) 0.0420(10) Uani 1 1 d . . . . .
H4 H 0.4992 0.6106 0.5190 0.050 Uiso 1 1 calc R U . . .
C5 C 0.5204(4) 0.6985(4) 0.5839(4) 0.0522(12) Uani 1 1 d . . . . .
H5A H 0.5992 0.6870 0.5888 0.063 Uiso 1 1 calc R U . . .
C6 C 0.4639(4) 0.7595(4) 0.6189(4) 0.0542(13) Uani 1 1 d . . . . .
H6 H 0.5033 0.7907 0.6482 0.065 Uiso 1 1 calc R U . . .
C7 C 0.3491(4) 0.7746(4) 0.6109(3) 0.0455(11) Uani 1 1 d . . . . .
H7A H 0.3084 0.8149 0.6361 0.055 Uiso 1 1 calc R U . . .
C8 C 0.2944(3) 0.7303(3) 0.5656(3) 0.0349(9) Uani 1 1 d . . . . .
C9 C 0.1703(3) 0.7427(3) 0.5521(3) 0.0344(9) Uani 1 1 d . . . . .
H9A H 0.1320 0.7531 0.6052 0.041 Uiso 1 1 calc R U . . .
H9B H 0.1518 0.8013 0.4913 0.041 Uiso 1 1 calc R U . . .
C10 C 0.1221(4) 0.1111(4) 0.8803(3) 0.0508(12) Uani 1 1 d . . . . .
H10 H 0.1719 0.0866 0.8448 0.061 Uiso 1 1 calc R U . . .
C11 C 0.1261(5) 0.0661(4) 0.9792(4) 0.0661(16) Uani 1 1 d . . . . .
H11 H 0.1777 0.0114 1.0116 0.079 Uiso 1 1 calc R U . . .
C12 C 0.0538(6) 0.1024(4) 1.0298(4) 0.0666(16) Uani 1 1 d . . . . .
H12 H 0.0555 0.0731 1.0977 0.080 Uiso 1 1 calc R U . . .
C13 C -0.0202(5) 0.1807(4) 0.9823(3) 0.0561(13) Uani 1 1 d . . . . .
H13 H -0.0702 0.2061 1.0168 0.067 Uiso 1 1 calc R U . . .
C14 C -0.0219(4) 0.2227(3) 0.8831(3) 0.0412(10) Uani 1 1 d . . . . .
C15 C -0.1018(4) 0.3068(3) 0.8250(3) 0.0385(9) Uani 1 1 d . . . . .
H15A H -0.1708 0.2807 0.8158 0.046 Uiso 1 1 calc R U . . .
H15B H -0.1222 0.3479 0.8593 0.046 Uiso 1 1 calc R U . . .
C16 C 0.1270(4) 0.4289(4) 0.9750(3) 0.0496(12) Uani 1 1 d . . . . .
H16A H 0.0513 0.4092 0.9719 0.059 Uiso 1 1 calc R U . . .
H16B H 0.1231 0.4595 1.0199 0.059 Uiso 1 1 calc R U . . .
C17 C 0.2049(5) 0.3385(5) 1.0133(3) 0.0671(16) Uani 1 1 d D . . . .
C18 C 0.2051(13) 0.2776(10) 1.1121(6) 0.107(4) Uani 0.613(3) 1 d D U P A 1
H18 H 0.1657 0.3022 1.1526 0.129 Uiso 0.613(3) 1 calc R U P A 1
C19 C 0.2589(11) 0.1836(10) 1.1551(9) 0.091(4) Uani 0.613(3) 1 d D U P A 1
H19 H 0.2533 0.1446 1.2223 0.109 Uiso 0.613(3) 1 calc R U P A 1
C20 C 0.3209(11) 0.1482(9) 1.0976(7) 0.083(3) Uani 0.613(3) 1 d D U P A 1
H20 H 0.3645 0.0873 1.1261 0.099 Uiso 0.613(3) 1 calc R U P A 1
C21 C 0.3197(11) 0.2014(8) 0.9984(7) 0.065(3) Uani 0.613(3) 1 d D U P A 1
H21 H 0.3580 0.1761 0.9579 0.078 Uiso 0.613(3) 1 calc R U P A 1
C22 C 0.2601(19) 0.2931(12) 0.9608(9) 0.059(3) Uani 0.613(3) 1 d D U P A 1
H22 H 0.2570 0.3278 0.8931 0.071 Uiso 0.613(3) 1 calc R U P A 1
C18' C 0.2321(19) 0.2941(15) 1.1098(8) 0.107(4) Uani 0.387(3) 1 d D U P A 2
H18' H 0.1920 0.3146 1.1530 0.129 Uiso 0.387(3) 1 calc R U P A 2
C19' C 0.3176(18) 0.2199(16) 1.1433(15) 0.091(4) Uani 0.387(3) 1 d D U P A 2
H19' H 0.3359 0.1881 1.2091 0.109 Uiso 0.387(3) 1 calc R U P A 2
C20' C 0.3752(18) 0.1944(14) 1.0769(11) 0.083(3) Uani 0.387(3) 1 d D U P A 2
H20' H 0.4365 0.1464 1.0972 0.099 Uiso 0.387(3) 1 calc R U P A 2
C21' C 0.346(2) 0.2371(13) 0.9814(12) 0.065(3) Uani 0.387(3) 1 d D U P A 2
H21' H 0.3816 0.2129 0.9393 0.078 Uiso 0.387(3) 1 calc R U P A 2
C22' C 0.264(3) 0.315(2) 0.9463(14) 0.059(3) Uani 0.387(3) 1 d D U P A 2
H22' H 0.2503 0.3498 0.8798 0.071 Uiso 0.387(3) 1 calc R U P A 2
C23 C 0.2570(9) 0.5502(7) 0.8759(8) 0.0470(19) Uani 0.613(3) 1 d . U P A 1
H23A H 0.3070 0.5484 0.8238 0.056 Uiso 0.613(3) 1 calc R U P A 1
H23B H 0.2966 0.5134 0.9369 0.056 Uiso 0.613(3) 1 calc R U P A 1
C24 C 0.2327(9) 0.6577(8) 0.8588(7) 0.0497(18) Uani 0.613(3) 1 d D U P A 1
C25 C 0.3185(10) 0.7055(8) 0.8718(7) 0.0634(18) Uani 0.613(3) 1 d . U P A 1
H25 H 0.3880 0.6707 0.8960 0.076 Uiso 0.613(3) 1 calc R U P A 1
C26 C 0.3016(12) 0.8040(8) 0.8491(8) 0.080(2) Uani 0.613(3) 1 d . U P A 1
H26 H 0.3607 0.8359 0.8598 0.096 Uiso 0.613(3) 1 calc R U P A 1
C27 C 0.2069(7) 0.8586(5) 0.8126(4) 0.072(2) Uani 0.613(3) 1 d . U P A 1
H27 H 0.2007 0.9280 0.7934 0.086 Uiso 0.613(3) 1 calc R U P A 1
C28 C 0.1133(10) 0.8067(7) 0.8036(7) 0.0636(19) Uani 0.613(3) 1 d . U P A 1
H28 H 0.0427 0.8408 0.7823 0.076 Uiso 0.613(3) 1 calc R U P A 1
C29 C 0.1305(11) 0.7068(7) 0.8271(7) 0.051(2) Uani 0.613(3) 1 d D U P A 1
H29 H 0.0714 0.6718 0.8212 0.061 Uiso 0.613(3) 1 calc R U P A 1
C23' C 0.2323(16) 0.5921(13) 0.8654(14) 0.0470(19) Uani 0.387(3) 1 d . U P A 2
H23C H 0.2739 0.5712 0.9251 0.056 Uiso 0.387(3) 1 calc R U P A 2
H23D H 0.2886 0.5990 0.8143 0.056 Uiso 0.387(3) 1 calc R U P A 2
C24' C 0.1795(19) 0.6935(15) 0.8415(14) 0.0497(18) Uani 0.387(3) 1 d . U P A 2
C25' C 0.2488(15) 0.7625(12) 0.8403(11) 0.0634(18) Uani 0.387(3) 1 d . U P A 2
H25' H 0.3244 0.7438 0.8584 0.076 Uiso 0.387(3) 1 calc R U P A 2
C26' C 0.2069(7) 0.8586(5) 0.8126(4) 0.080(2) Uani 0.387(3) 1 d D U P A 2
H26' H 0.2525 0.9048 0.8173 0.096 Uiso 0.387(3) 1 calc R U P A 2
C27' C 0.1006(10) 0.8894(10) 0.7782(10) 0.072(2) Uani 0.387(3) 1 d D U P A 2
H27' H 0.0761 0.9575 0.7532 0.086 Uiso 0.387(3) 1 calc R U P A 2
C28' C 0.0316(17) 0.8225(11) 0.7803(11) 0.0636(19) Uani 0.387(3) 1 d . U P A 2
H28' H -0.0435 0.8423 0.7607 0.076 Uiso 0.387(3) 1 calc R U P A 2
C29' C 0.0714(15) 0.7242(12) 0.8115(13) 0.051(2) Uani 0.387(3) 1 d . U P A 2
H29' H 0.0229 0.6772 0.8121 0.061 Uiso 0.387(3) 1 calc R U P A 2
Cl1 Cl 0.32510(8) 0.35683(8) 0.65426(8) 0.0432(3) Uani 1 1 d D . . . .
O5 O 0.3276(3) 0.4577(3) 0.6314(3) 0.0634(10) Uani 1 1 d . . . . .
O6 O 0.2380(2) 0.3120(2) 0.7211(2) 0.0429(7) Uani 1 1 d . . . . .
O7 O 0.3040(3) 0.3481(3) 0.5667(2) 0.0609(10) Uani 1 1 d D . . . .
O8 O 0.4310(3) 0.3041(3) 0.6903(2) 0.0528(9) Uani 1 1 d . . . . .
Cl2 Cl -0.21901(13) 0.14672(10) 0.71952(9) 0.0634(4) Uani 1 1 d D . . . .
O9 O -0.1565(3) 0.2333(2) 0.6643(2) 0.0481(8) Uani 1 1 d . . . . .
O10 O -0.3399(6) 0.1885(6) 0.7208(7) 0.099(3) Uani 0.613(3) 1 d . U P A 1
O11 O -0.2274(10) 0.0872(7) 0.6747(7) 0.108(3) Uani 0.613(3) 1 d . U P A 1
O12 O -0.1813(9) 0.0975(10) 0.8110(12) 0.082(4) Uani 0.613(3) 1 d . . P A 1
O10' O -0.2974(10) 0.1378(11) 0.6697(12) 0.099(3) Uani 0.387(3) 1 d . . P A 2
O11' O -0.1328(10) 0.0677(8) 0.7273(11) 0.108(3) Uani 0.387(3) 1 d D . P A 2
O12' O -0.2267(16) 0.1222(19) 0.815(2) 0.082(4) Uani 0.387(3) 1 d . . P A 2
Cl3 Cl 0.16587(12) 0.29747(15) 1.36144(13) 0.0810(6) Uani 1 1 d D . . . .
O13 O 0.2010(3) 0.3518(3) 1.4033(4) 0.0798(14) Uani 1 1 d . . . . .
O14 O 0.2556(3) 0.2392(3) 1.3432(3) 0.0732(12) Uani 1 1 d . . . . .
O15 O 0.0994(5) 0.2216(5) 1.4558(4) 0.0677(15) Uani 0.613(3) 1 d D . P A 1
O16 O 0.0787(5) 0.3145(7) 1.3047(7) 0.082(2) Uani 0.613(3) 1 d . . P A 1
O15' O 0.0649(7) 0.2644(9) 1.3789(9) 0.0677(15) Uani 0.387(3) 1 d D . P A 2
O16' O 0.1619(7) 0.3969(6) 1.2681(5) 0.059(3) Uani 0.387(3) 1 d D . P A 2
O17 O 0.3169(3) 0.5385(3) 1.2590(3) 0.0643(10) Uani 1 1 d D U . . .
H17 H 0.2736 0.4931 1.2719 0.096 Uiso 1 1 d R U . . .
C30 C 0.4016(8) 0.5329(7) 1.1953(7) 0.122(3) Uani 1 1 d D U . . .
H30 H 0.4687 0.4977 1.2343 0.147 Uiso 1 1 calc R U . . .
C31 C 0.4294(10) 0.6381(8) 1.1347(7) 0.148(4) Uani 1 1 d D U . . .
H31A H 0.5072 0.6395 1.1119 0.222 Uiso 1 1 calc R U . . .
H31B H 0.4191 0.6755 1.1729 0.222 Uiso 1 1 calc R U . . .
H31C H 0.3799 0.6681 1.0798 0.222 Uiso 1 1 calc R U . . .
C32 C 0.3717(12) 0.4742(9) 1.1449(9) 0.173(5) Uani 1 1 d D U . . .
H32A H 0.4352 0.4685 1.1048 0.259 Uiso 1 1 calc R U . . .
H32B H 0.3072 0.5075 1.1045 0.259 Uiso 1 1 calc R U . . .
H32C H 0.3531 0.4079 1.1921 0.259 Uiso 1 1 calc R U . . .
O18 O 0.0041(11) 0.0411(13) 1.6215(15) 0.217(11) Uani 0.5 1 d D . P B -1
H18A H -0.0035 0.1015 1.5834 0.325 Uiso 0.5 1 d R U P B -1
C33 C 0.0313(14) -0.0079(15) 1.5640(13) 0.104(5) Uani 0.5 1 d D U P B -1
H33 H 0.0314 -0.0796 1.6100 0.124 Uiso 0.5 1 calc R U P B -1
C34 C -0.0620(19) 0.0066(17) 1.4993(17) 0.138(8) Uani 0.5 1 d D U P B -1
H34A H -0.0525 -0.0429 1.4741 0.207 Uiso 0.5 1 calc R U P B -1
H34B H -0.0618 0.0731 1.4460 0.207 Uiso 0.5 1 calc R U P B -1
H34C H -0.1331 -0.0009 1.5350 0.207 Uiso 0.5 1 calc R U P B -1
C35 C 0.1533(15) 0.0063(19) 1.5294(19) 0.159(9) Uani 0.5 1 d D U P B -1
H35A H 0.1583 0.0244 1.4607 0.238 Uiso 0.5 1 calc R U P B -1
H35B H 0.1984 -0.0555 1.5642 0.238 Uiso 0.5 1 calc R U P B -1
H35C H 0.1812 0.0590 1.5413 0.238 Uiso 0.5 1 calc R U P B -1
O19 O 0.3422(6) 1.0958(6) 0.7100(5) 0.0756(16) Uani 0.613(3) 1 d D . P A 1
H19A H 0.2776 1.0885 0.6972 0.113 Uiso 0.613(3) 1 calc R U P A 1
C36 C 0.420(2) 1.0850(15) 0.6427(9) 0.085(3) Uani 0.613(3) 1 d D . P A 1
H36 H 0.4604 1.1466 0.6059 0.102 Uiso 0.613(3) 1 calc R U P A 1
C37 C 0.3555(8) 1.0585(8) 0.5766(7) 0.065(2) Uani 0.613(3) 1 d D . P A 1
H37A H 0.4077 1.0312 0.5424 0.097 Uiso 0.613(3) 1 calc R U P A 1
H37B H 0.3150 1.1182 0.5304 0.097 Uiso 0.613(3) 1 calc R U P A 1
H37C H 0.3022 1.0093 0.6147 0.097 Uiso 0.613(3) 1 calc R U P A 1
C38 C 0.5025(8) 0.9948(7) 0.6981(9) 0.073(2) Uani 0.613(3) 1 d D . P A 1
H38A H 0.5544 0.9832 0.6527 0.109 Uiso 0.613(3) 1 calc R U P A 1
H38B H 0.4605 0.9360 0.7340 0.109 Uiso 0.613(3) 1 calc R U P A 1
H38C H 0.5447 1.0084 0.7426 0.109 Uiso 0.613(3) 1 calc R U P A 1
O19' O 0.4769(10) 1.0202(9) 0.6222(9) 0.0756(16) Uani 0.387(3) 1 d D . P A 2
H19B H 0.5465 1.0145 0.6280 0.113 Uiso 0.387(3) 1 d R U P A 2
C36' C 0.430(4) 1.092(2) 0.6516(14) 0.085(3) Uani 0.387(3) 1 d D . P A 2
H36' H 0.4875 1.1420 0.6301 0.102 Uiso 0.387(3) 1 calc R U P A 2
C37' C 0.3272(11) 1.1498(11) 0.6020(11) 0.065(2) Uani 0.387(3) 1 d D . P A 2
H37D H 0.2916 1.1842 0.6380 0.097 Uiso 0.387(3) 1 calc R U P A 2
H37E H 0.2753 1.1049 0.5981 0.097 Uiso 0.387(3) 1 calc R U P A 2
H37F H 0.3472 1.1983 0.5373 0.097 Uiso 0.387(3) 1 calc R U P A 2
C38' C 0.4136(13) 1.0640(12) 0.7597(12) 0.073(2) Uani 0.387(3) 1 d D . P A 2
H38D H 0.3713 1.1184 0.7676 0.109 Uiso 0.387(3) 1 calc R U P A 2
H38E H 0.4866 1.0520 0.7893 0.109 Uiso 0.387(3) 1 calc R U P A 2
H38F H 0.3724 1.0039 0.7906 0.109 Uiso 0.387(3) 1 calc R U P A 2
O20 O 0.4773(11) 0.9950(11) 1.0051(9) 0.138(3) Uani 0.5 1 d D U P C -1
C39 C 0.3630(14) 0.8751(11) 1.0152(15) 0.138(3) Uani 0.5 1 d D . P C -1
H39A H 0.3127 0.8573 0.9787 0.207 Uiso 0.5 1 calc R U P C -1
H39B H 0.3212 0.8813 1.0685 0.207 Uiso 0.5 1 calc R U P C -1
H39C H 0.4237 0.8236 1.0404 0.207 Uiso 0.5 1 calc R U P C -1
C40 C 0.4097(13) 0.9697(12) 0.9525(11) 0.138(3) Uani 0.5 1 d D . P C -1
H40A H 0.4534 0.9637 0.8993 0.166 Uiso 0.5 1 calc R U P C -1
H40B H 0.3487 1.0217 0.9250 0.166 Uiso 0.5 1 calc R U P C -1
C41 C 0.5499(12) 1.0597(12) 0.9331(11) 0.138(3) Uani 0.5 1 d D . P C -1
H41A H 0.6115 1.0224 0.9157 0.166 Uiso 0.5 1 calc R U P C -1
H41B H 0.5815 1.1059 0.9534 0.166 Uiso 0.5 1 calc R U P C -1
C42 C 0.4690(15) 1.1140(13) 0.8508(10) 0.138(3) Uani 0.5 1 d D . P C -1
H42A H 0.5110 1.1535 0.7923 0.207 Uiso 0.5 1 calc R U P C -1
H42B H 0.4156 1.1575 0.8667 0.207 Uiso 0.5 1 calc R U P C -1
H42C H 0.4286 1.0656 0.8408 0.207 Uiso 0.5 1 calc R U P C -1

loop_
_atom_site_aniso_label
_atom_site_aniso_U_11
_atom_site_aniso_U_22
_atom_site_aniso_U_33
_atom_site_aniso_U_23
_atom_site_aniso_U_13
_atom_site_aniso_U_12
Cu1 0.0245(3) 0.0275(3) 0.0232(3) -0.0080(3) 0.0022(2) -0.0041(2)
Cu2 0.0252(2) 0.0353(3) 0.0301(3) -0.0128(2) 0.00283(19) -0.00579(19)
Cu3 0.0338(3) 0.0291(3) 0.0257(2) -0.0078(2) 0.00173(19) -0.00230(19)
O1 0.0254(13) 0.0307(14) 0.0320(14) -0.0126(12) 0.0033(11) -0.0036(10)
O2 0.0259(13) 0.0305(14) 0.0270(13) -0.0095(11) 0.0020(10) -0.0011(10)
O3 0.0337(15) 0.0524(18) 0.0399(16) -0.0236(15) 0.0100(13) -0.0135(13)
O4 0.0547(19) 0.0407(18) 0.0456(18) -0.0203(15) -0.0089(15) 0.0027(14)
N1 0.0277(16) 0.0306(17) 0.0261(16) -0.0111(14) 0.0016(13) -0.0022(13)
N2 0.0316(17) 0.045(2) 0.0318(18) -0.0184(16) 0.0023(14) -0.0049(15)
N3 0.0366(18) 0.0366(19) 0.0265(16) -0.0120(15) 0.0007(14) -0.0019(15)
N4 0.0283(16) 0.0392(19) 0.0301(17) -0.0113(15) 0.0014(14) -0.0066(14)
N5 0.0263(15) 0.0294(16) 0.0318(17) -0.0124(14) 0.0013(13) -0.0056(13)
N6 0.044(2) 0.037(2) 0.0298(18) -0.0067(16) 0.0025(15) -0.0060(16)
N7 0.0311(16) 0.0321(17) 0.0237(15) -0.0084(14) 0.0041(13) -0.0061(13)
N8 0.054(2) 0.068(3) 0.033(2) -0.021(2) -0.0014(18) -0.015(2)
C1 0.0259(18) 0.030(2) 0.032(2) -0.0140(17) 0.0042(15) -0.0008(15)
C2 0.036(2) 0.048(3) 0.032(2) -0.021(2) 0.0005(17) -0.0017(18)
C3 0.0290(19) 0.030(2) 0.0273(19) -0.0108(16) 0.0028(15) 0.0002(15)
C4 0.031(2) 0.058(3) 0.037(2) -0.021(2) 0.0025(18) -0.0043(19)
C5 0.032(2) 0.079(4) 0.050(3) -0.032(3) -0.008(2) -0.001(2)
C6 0.043(3) 0.074(4) 0.056(3) -0.036(3) -0.004(2) -0.015(2)
C7 0.040(2) 0.052(3) 0.052(3) -0.028(2) 0.000(2) -0.007(2)
C8 0.033(2) 0.034(2) 0.035(2) -0.0116(18) 0.0007(17) -0.0075(16)
C9 0.031(2) 0.030(2) 0.041(2) -0.0145(18) -0.0014(17) -0.0037(16)
C10 0.058(3) 0.040(3) 0.037(2) -0.002(2) -0.001(2) 0.003(2)
C11 0.077(4) 0.056(3) 0.037(3) 0.005(2) -0.005(3) 0.008(3)
C12 0.092(4) 0.059(3) 0.027(2) 0.000(2) 0.003(3) 0.001(3)
C13 0.068(3) 0.056(3) 0.029(2) -0.006(2) 0.009(2) -0.003(3)
C14 0.046(2) 0.039(2) 0.031(2) -0.0092(19) 0.0071(19) -0.0065(19)
C15 0.041(2) 0.040(2) 0.028(2) -0.0089(18) 0.0099(17) -0.0072(18)
C16 0.059(3) 0.068(3) 0.027(2) -0.025(2) 0.002(2) -0.010(2)
C17 0.082(4) 0.086(4) 0.036(3) -0.031(3) -0.014(3) 0.011(3)
C18 0.163(10) 0.115(7) 0.042(3) -0.040(4) -0.023(4) 0.054(6)
C19 0.123(10) 0.088(8) 0.056(4) -0.030(5) -0.020(6) 0.020(6)
C20 0.110(8) 0.069(7) 0.061(5) -0.023(5) -0.019(5) 0.018(5)
C21 0.081(7) 0.054(7) 0.054(4) -0.019(5) -0.003(4) -0.001(5)
C22 0.064(4) 0.074(8) 0.036(4) -0.022(5) -0.008(4) 0.010(6)
C18' 0.163(10) 0.115(7) 0.042(3) -0.040(4) -0.023(4) 0.054(6)
C19' 0.123(10) 0.088(8) 0.056(4) -0.030(5) -0.020(6) 0.020(6)
C20' 0.110(8) 0.069(7) 0.061(5) -0.023(5) -0.019(5) 0.018(5)
C21' 0.081(7) 0.054(7) 0.054(4) -0.019(5) -0.003(4) -0.001(5)
C22' 0.064(4) 0.074(8) 0.036(4) -0.022(5) -0.008(4) 0.010(6)
C23 0.052(5) 0.054(5) 0.035(3) -0.016(5) -0.011(3) -0.012(4)
C24 0.069(6) 0.056(5) 0.030(4) -0.021(4) 0.006(4) -0.023(3)
C25 0.085(5) 0.065(4) 0.049(4) -0.029(4) 0.010(4) -0.034(3)
C26 0.118(6) 0.072(5) 0.059(5) -0.034(5) 0.025(5) -0.037(4)
C27 0.119(5) 0.048(4) 0.054(5) -0.029(4) 0.040(4) -0.028(4)
C28 0.096(5) 0.051(4) 0.047(4) -0.026(3) 0.021(4) -0.008(4)
C29 0.076(6) 0.045(4) 0.040(5) -0.024(4) 0.005(6) -0.013(4)
C23' 0.052(5) 0.054(5) 0.035(3) -0.016(5) -0.011(3) -0.012(4)
C24' 0.069(6) 0.056(5) 0.030(4) -0.021(4) 0.006(4) -0.023(3)
C25' 0.085(5) 0.065(4) 0.049(4) -0.029(4) 0.010(4) -0.034(3)
C26' 0.118(6) 0.072(5) 0.059(5) -0.034(5) 0.025(5) -0.037(4)
C27' 0.119(5) 0.048(4) 0.054(5) -0.029(4) 0.040(4) -0.028(4)
C28' 0.096(5) 0.051(4) 0.047(4) -0.026(3) 0.021(4) -0.008(4)
C29' 0.076(6) 0.045(4) 0.040(5) -0.024(4) 0.005(6) -0.013(4)
Cl1 0.0309(5) 0.0408(6) 0.0429(6) -0.0059(5) 0.0054(4) 0.0008(4)
O5 0.056(2) 0.048(2) 0.076(3) -0.0166(19) -0.0044(19) -0.0055(17)
O6 0.0357(16) 0.0541(19) 0.0353(16) -0.0160(15) 0.0060(13) -0.0096(14)
O7 0.058(2) 0.081(3) 0.0423(19) -0.0287(19) 0.0029(16) 0.0082(19)
O8 0.0335(16) 0.055(2) 0.054(2) -0.0098(17) -0.0045(15) 0.0066(14)
Cl2 0.0806(9) 0.0481(7) 0.0466(7) -0.0017(6) -0.0079(6) -0.0319(7)
O9 0.0545(19) 0.0395(17) 0.0413(17) -0.0076(15) 0.0024(15) -0.0166(15)
O10 0.045(3) 0.077(4) 0.121(6) 0.008(4) -0.001(3) -0.015(3)
O11 0.152(7) 0.076(4) 0.106(5) -0.043(4) 0.005(5) -0.055(5)
O12 0.085(9) 0.065(8) 0.056(3) 0.019(5) -0.025(8) -0.028(6)
O10' 0.045(3) 0.077(4) 0.121(6) 0.008(4) -0.001(3) -0.015(3)
O11' 0.152(7) 0.076(4) 0.106(5) -0.043(4) 0.005(5) -0.055(5)
O12' 0.085(9) 0.065(8) 0.056(3) 0.019(5) -0.025(8) -0.028(6)
Cl3 0.0541(8) 0.1326(14) 0.0975(12) -0.0928(12) -0.0398(8) 0.0482(9)
O13 0.047(2) 0.099(3) 0.133(4) -0.088(3) 0.020(2) -0.013(2)
O14 0.049(2) 0.106(3) 0.094(3) -0.073(3) -0.024(2) 0.033(2)
O15 0.057(3) 0.093(5) 0.065(3) -0.046(4) 0.013(3) -0.016(3)
O16 0.034(3) 0.143(7) 0.117(6) -0.104(6) -0.003(4) 0.006(4)
O15' 0.057(3) 0.093(5) 0.065(3) -0.046(4) 0.013(3) -0.016(3)
O16' 0.039(5) 0.097(8) 0.056(6) -0.051(6) 0.000(4) 0.014(5)
O17 0.058(2) 0.087(3) 0.069(2) -0.053(2) 0.0036(18) -0.0052(19)
C30 0.131(5) 0.140(5) 0.116(5) -0.076(4) -0.001(4) -0.003(4)
C31 0.158(8) 0.187(8) 0.112(6) -0.082(6) 0.036(6) -0.016(6)
C32 0.236(10) 0.187(9) 0.141(7) -0.117(7) 0.006(7) 0.003(7)
O18 0.148(13) 0.237(18) 0.40(3) -0.27(2) -0.145(16) 0.106(13)
C33 0.108(7) 0.100(7) 0.104(7) -0.048(5) 0.002(5) 0.000(4)
C34 0.154(12) 0.112(10) 0.155(11) -0.063(8) -0.012(9) -0.006(9)
C35 0.160(12) 0.152(12) 0.164(12) -0.069(9) -0.004(9) -0.005(9)
O19 0.069(4) 0.086(4) 0.085(4) -0.052(4) 0.000(3) 0.007(3)
C36 0.072(6) 0.088(5) 0.079(5) -0.025(4) 0.011(4) 0.010(5)
C37 0.064(5) 0.071(5) 0.059(5) -0.030(4) 0.007(4) 0.000(4)
C38 0.055(5) 0.070(5) 0.103(7) -0.045(5) -0.028(5) 0.012(4)
O19' 0.069(4) 0.086(4) 0.085(4) -0.052(4) 0.000(3) 0.007(3)
C36' 0.072(6) 0.088(5) 0.079(5) -0.025(4) 0.011(4) 0.010(5)
C37' 0.064(5) 0.071(5) 0.059(5) -0.030(4) 0.007(4) 0.000(4)
C38' 0.055(5) 0.070(5) 0.103(7) -0.045(5) -0.028(5) 0.012(4)
O20 0.122(5) 0.134(5) 0.139(5) -0.054(4) 0.032(4) 0.041(4)
C39 0.122(5) 0.134(5) 0.139(5) -0.054(4) 0.032(4) 0.041(4)
C40 0.122(5) 0.134(5) 0.139(5) -0.054(4) 0.032(4) 0.041(4)
C41 0.122(5) 0.134(5) 0.139(5) -0.054(4) 0.032(4) 0.041(4)
C42 0.122(5) 0.134(5) 0.139(5) -0.054(4) 0.032(4) 0.041(4)

loop_
_atom_type_symbol
_atom_type_description
_atom_type_scat_dispersion_real
_atom_type_scat_dispersion_imag
_atom_type_scat_source
C C 0.0033 0.0016 'International Tables Vol C Tables 4.2.6.8 and 6.1.1.4'
H H 0.0000 0.0000 'International Tables Vol C Tables 4.2.6.8 and 6.1.1.4'
N N 0.0061 0.0033 'International Tables Vol C Tables 4.2.6.8 and 6.1.1.4'
O O 0.0106 0.0060 'International Tables Vol C Tables 4.2.6.8 and 6.1.1.4'
Cl Cl 0.1484 0.1585 'International Tables Vol C Tables 4.2.6.8 and 6.1.1.4'
Cu Cu 0.3201 1.2651 'International Tables Vol C Tables 4.2.6.8 and 6.1.1.4'

loop_
_geom_angle_atom_site_label_1
_geom_angle_atom_site_label_2
_geom_angle_atom_site_label_3
_geom_angle
_geom_angle_site_symmetry_1
_geom_angle_site_symmetry_3
O2 Cu1 O2 180.00(14) 2_566 .
O2 Cu1 O1 93.20(10) 2_566 2_566
O2 Cu1 O1 86.80(10) . 2_566
O2 Cu1 O1 86.80(10) 2_566 .
O2 Cu1 O1 93.20(10) . .
O1 Cu1 O1 180.0 2_566 .
O2 Cu1 N1 89.42(11) 2_566 .
O2 Cu1 N1 90.58(11) . .
O1 Cu1 N1 88.43(11) 2_566 .
O1 Cu1 N1 91.58(11) . .
O2 Cu1 N1 90.58(11) 2_566 2_566
O2 Cu1 N1 89.42(11) . 2_566
O1 Cu1 N1 91.58(11) 2_566 2_566
O1 Cu1 N1 88.42(11) . 2_566
N1 Cu1 N1 180.0 . 2_566
O1 Cu2 N4 172.01(12) . .
O1 Cu2 O3 91.36(12) . .
N4 Cu2 O3 95.13(13) . .
O1 Cu2 N5 92.81(12) . .
N4 Cu2 N5 81.53(13) . .
O3 Cu2 N5 170.06(13) . .
O1 Cu2 O5 95.84(12) . .
N4 Cu2 O5 79.06(13) . .
O3 Cu2 O5 94.27(13) . .
N5 Cu2 O5 94.28(13) . .
O1 Cu2 O9 83.94(10) . 2_566
N4 Cu2 O9 100.15(12) . 2_566
O3 Cu2 O9 94.48(12) . 2_566
N5 Cu2 O9 77.00(12) . 2_566
O5 Cu2 O9 171.24(12) . 2_566
O2 Cu3 N6 173.16(14) . .
O2 Cu3 O4 92.77(12) . .
N6 Cu3 O4 93.71(15) . .
O2 Cu3 N7 91.79(12) . .
N6 Cu3 N7 81.96(14) . .
O4 Cu3 N7 173.10(13) . .
O2 Cu3 O6 96.06(10) . .
N6 Cu3 O6 81.98(13) . .
O4 Cu3 O6 88.15(12) . .
N7 Cu3 O6 96.52(11) . .
O2 Cu3 O9 82.86(10) . .
N6 Cu3 O9 98.57(13) . .
O4 Cu3 O9 96.46(12) . .
N7 Cu3 O9 78.97(12) . .
O6 Cu3 O9 175.31(10) . .
Cu2 O1 Cu1 126.88(14) . .
Cu3 O2 Cu1 128.50(14) . .
C1 N1 C3 113.0(3) . .
C1 N1 Cu1 122.4(2) . .
C3 N1 Cu1 123.8(3) . .
C1 N2 C2 113.5(4) . .
C3 N3 C2 113.9(3) . .
C8 N4 C4 119.6(4) . .
C8 N4 Cu2 115.6(3) . .
C4 N4 Cu2 124.5(3) . .
C1 N5 C9 114.9(3) . .
C1 N5 Cu2 111.0(2) . .
C9 N5 Cu2 106.2(2) . .
C14 N6 C10 119.1(4) . .
C14 N6 Cu3 115.6(3) . .
C10 N6 Cu3 125.1(3) . .
C3 N7 C15 115.7(3) . .
C3 N7 Cu3 110.0(2) . .
C15 N7 Cu3 105.1(2) . .
C2 N8 C23 121.2(6) . .
C2 N8 C16 120.8(4) . .
C23 N8 C16 115.4(6) . .
C2 N8 C23' 116.9(8) . .
C16 N8 C23' 121.9(8) . .
N2 C1 N1 127.2(4) . .
N2 C1 N5 117.5(3) . .
N1 C1 N5 115.3(3) . .
N3 C2 N8 118.4(4) . .
N3 C2 N2 125.3(4) . .
N8 C2 N2 116.3(4) . .
N3 C3 N1 127.0(4) . .
N3 C3 N7 118.2(3) . .
N1 C3 N7 114.8(3) . .
N4 C4 C5 121.5(4) . .
C6 C5 C4 119.1(4) . .
C5 C6 C7 119.0(5) . .
C6 C7 C8 119.2(4) . .
N4 C8 C7 121.4(4) . .
N4 C8 C9 115.0(4) . .
C7 C8 C9 123.5(4) . .
N5 C9 C8 109.2(3) . .
N6 C10 C11 121.7(5) . .
C12 C11 C10 118.6(5) . .
C13 C12 C11 120.0(5) . .
C12 C13 C14 119.3(5) . .
N6 C14 C13 121.3(4) . .
N6 C14 C15 115.6(4) . .
C13 C14 C15 123.2(4) . .
N7 C15 C14 109.7(3) . .
N8 C16 C17 113.6(4) . .
C22' C17 C18' 122.1(16) . .
C22 C17 C18 112.7(10) . .
C22' C17 C16 116.6(11) . .
C22 C17 C16 126.4(7) . .
C18' C17 C16 119.9(12) . .
C18 C17 C16 119.1(8) . .
C19 C18 C17 124.6(13) . .
C20 C19 C18 118.5(13) . .
C19 C20 C21 120.4(11) . .
C22 C21 C20 117.3(12) . .
C17 C22 C21 126.0(12) . .
C19' C18' C17 120(2) . .
C20' C19' C18' 117(2) . .
C19' C20' C21' 121.7(19) . .
C22' C21' C20' 121(2) . .
C21' C22' C17 117(2) . .
N8 C23 C24 112.8(8) . .
C29 C24 C25 121.1(11) . .
C29 C24 C23 121.3(8) . .
C25 C24 C23 117.5(10) . .
C26 C25 C24 118.6(12) . .
C27 C26 C25 124.2(11) . .
C26 C27 C28 117.3(8) . .
C29 C28 C27 118.3(11) . .
C24 C29 C28 120.5(12) . .
C24' C23' N8 121.6(14) . .
C29' C24' C25' 119(2) . .
C29' C24' C23' 124.5(16) . .
C25' C24' C23' 116(2) . .
C26' C25' C24' 119.2(18) . .
C27' C26' C25' 121.5(10) . .
C28' C27' C26' 119.6(13) . .
C27' C28' C29' 119.4(17) . .
C24' C29' C28' 121.4(17) . .
O5 Cl1 O6 111.8(2) . .
O5 Cl1 O8 111.3(2) . .
O6 Cl1 O8 110.1(2) . .
O5 Cl1 O7 108.3(2) . .
O6 Cl1 O7 107.5(2) . .
O8 Cl1 O7 107.7(2) . .
Cl1 O5 Cu2 127.4(2) . .
Cl1 O6 Cu3 129.48(18) . .
O10' Cl2 O12' 125.1(12) . .
O12 Cl2 O11 114.0(9) . .
O10' Cl2 O9 112.0(6) . .
O12' Cl2 O9 113.8(12) . .
O12 Cl2 O9 111.0(7) . .
O11 Cl2 O9 113.7(4) . .
O10' Cl2 O11' 104.4(9) . .
O12' Cl2 O11' 96.0(10) . .
O9 Cl2 O11' 99.9(5) . .
O12 Cl2 O10 109.8(7) . .
O11 Cl2 O10 103.0(6) . .
O9 Cl2 O10 104.5(3) . .
Cl2 O9 Cu3 128.22(19) . .
O15' Cl3 O13 121.3(5) . .
O16 Cl3 O13 130.2(4) . .
O15' Cl3 O14 118.9(6) . .
O16 Cl3 O14 112.5(3) . .
O13 Cl3 O14 112.1(2) . .
O15' Cl3 O16' 108.0(7) . .
O13 Cl3 O16' 85.0(4) . .
O14 Cl3 O16' 103.8(4) . .
O16 Cl3 O15 92.8(5) . .
O13 Cl3 O15 95.4(3) . .
O14 Cl3 O15 106.0(3) . .
O17 C30 C32 112.6(8) . .
O17 C30 C31 104.9(7) . .
C32 C30 C31 117.5(9) . .
O18 C33 C34 110.4(15) . .
O18 C33 C35 109.7(18) . .
C34 C33 C35 123(2) . .
O19 C36 C37 107.3(18) . .
O19 C36 C38 107.9(10) . .
C37 C36 C38 107.0(13) . .
O19' C36' C37' 116(2) . .
O19' C36' C38' 119.9(16) . .
C37' C36' C38' 107.8(18) . .
C40 O20 C41 102.0(8) . .
O20 C40 C39 108.8(10) . .
O20 C41 C42 100.8(7) . .

loop_
_geom_bond_atom_site_label_1
_geom_bond_atom_site_label_2
_geom_bond_distance
_geom_bond_site_symmetry_2
Cu1 O2 1.987(3) 2_566
Cu1 O2 1.987(3) .
Cu1 O1 2.032(2) 2_566
Cu1 O1 2.032(2) .
Cu1 N1 2.333(3) .
Cu1 N1 2.333(3) 2_566
Cu2 O1 1.906(3) .
Cu2 N4 1.974(3) .
Cu2 O3 1.984(3) .
Cu2 N5 2.071(3) .
Cu2 O5 2.574(4) .
Cu2 O9 2.706(3) 2_566
Cu3 O2 1.905(3) .
Cu3 N6 1.965(3) .
Cu3 O4 1.994(3) .
Cu3 N7 2.110(3) .
Cu3 O6 2.565(3) .
Cu3 O9 2.636(3) .
N1 C1 1.337(5) .
N1 C3 1.337(5) .
N2 C1 1.312(5) .
N2 C2 1.356(6) .
N3 C3 1.318(5) .
N3 C2 1.339(6) .
N4 C8 1.337(5) .
N4 C4 1.342(5) .
N5 C1 1.410(5) .
N5 C9 1.475(5) .
N6 C14 1.346(6) .
N6 C10 1.350(6) .
N7 C3 1.397(5) .
N7 C15 1.483(5) .
N8 C2 1.351(6) .
N8 C23 1.403(11) .
N8 C16 1.467(6) .
N8 C23' 1.590(19) .
C4 C5 1.384(7) .
C5 C6 1.378(7) .
C6 C7 1.383(7) .
C7 C8 1.384(6) .
C8 C9 1.503(6) .
C10 C11 1.385(7) .
C11 C12 1.378(8) .
C12 C13 1.365(8) .
C13 C14 1.388(6) .
C14 C15 1.495(6) .
C16 C17 1.492(8) .
C17 C22' 1.389(10) .
C17 C22 1.389(8) .
C17 C18' 1.395(10) .
C17 C18 1.402(8) .
C18 C19 1.391(9) .
C19 C20 1.385(9) .
C20 C21 1.392(8) .
C21 C22 1.392(8) .
C18' C19' 1.391(10) .
C19' C20' 1.386(10) .
C20' C21' 1.388(10) .
C21' C22' 1.388(10) .
C23 C24 1.529(13) .
C24 C29 1.376(8) .
C24 C25 1.378(13) .
C25 C26 1.367(15) .
C26 C27 1.342(15) .
C27 C28 1.469(13) .
C28 C29 1.386(13) .
C23' C24' 1.50(3) .
C24' C29' 1.38(2) .
C24' C25' 1.38(2) .
C25' C26' 1.376(19) .
C26' C27' 1.376(9) .
C27' C28' 1.35(2) .
C28' C29' 1.39(2) .
Cl1 O5 1.404(4) .
Cl1 O6 1.418(3) .
Cl1 O8 1.444(3) .
Cl1 O7 1.463(3) .
Cl2 O10' 1.303(15) .
Cl2 O12' 1.36(3) .
Cl2 O12 1.368(15) .
Cl2 O11 1.369(9) .
Cl2 O9 1.452(3) .
Cl2 O11' 1.480(9) .
Cl2 O10 1.538(8) .
Cl3 O15' 1.319(8) .
Cl3 O16 1.344(7) .
Cl3 O13 1.354(4) .
Cl3 O14 1.429(4) .
Cl3 O16' 1.562(8) .
Cl3 O15 1.625(6) .
O17 C30 1.404(7) .
C30 C32 1.493(8) .
C30 C31 1.500(8) .
O18 C33 1.403(9) .
C33 C34 1.487(10) .
C33 C35 1.531(10) .
O19 C36 1.420(10) .
C36 C37 1.52(3) .
C36 C38 1.553(9) .
O19' C36' 1.409(10) .
C36' C37' 1.49(3) .
C36' C38' 1.550(10) .
O20 C40 1.370(10) .
O20 C41 1.428(9) .
C39 C40 1.465(9) .
C41 C42 1.529(9) .
